data_7226369
loop_
_publ_author_name
'Khasiyatullina, Nadezhda'
'Mironov, Vladimir Fedorovich'
'Krivolapov, Dmitry'
'Mironova, Ekaterina V.'
'Gnezdilov, Oleg I.'

_publ_section_title
;
 Synthesis, Crystal Structure and Hydrolysis of Novel Isomeric Cage
 (P--C/P--O)-Phosphoranes on the basis of
 4,4,5,5-Tetramethyl-2-(2-oxo-1,2-diphenylethoxy)-1,3,2-dioxaphospholane
 and Hexafluoroacetone
;
_journal_name_full 'RSC Adv.'
_journal_paper_doi 10.1039/C6RA17983E
_journal_year 2016
_chemical_formula_moiety 'C17 H15 F6 O6 P, 0.5(C6 H14 O2)'
_chemical_formula_sum 'C20 H22 F6 O7 P'
_chemical_formula_weight 519.34
_space_group_crystal_system monoclinic
_space_group_IT_number 14
_space_group_name_Hall '-P 2ybc'
_space_group_name_H-M_alt 'P 1 21/c 1'
_symmetry_space_group_name_Hall '-P 2ybc'
_symmetry_space_group_name_H-M 'P 1 21/c 1'
_atom_sites_solution_hydrogens mixed
_atom_sites_solution_primary direct
_atom_sites_solution_secondary difmap
_audit_creation_method SHELXL-2013
_audit_update_record
;
2016-06-15 deposited with the CCDC.
2016-08-25 downloaded from the CCDC.
;
_cell_angle_alpha 90
_cell_angle_beta 95.489(8)
_cell_angle_gamma 90
_cell_formula_units_Z 4
_cell_length_a 18.721(8)
_cell_length_b 13.944(6)
_cell_length_c 8.706(4)
_cell_measurement_reflns_used 1834
_cell_measurement_temperature 296(2)
_cell_measurement_theta_max 29.16
_cell_measurement_theta_min 2.19
_cell_volume 2262.2(17)
_computing_cell_refinement 'Bruker SAINT'
_computing_data_collection 'Bruker APEX2'
_computing_data_reduction 'Bruker SAINT'
_computing_molecular_graphics 'Bruker SHELXTL'
_computing_publication_material 'Bruker SHELXTL'
_computing_structure_refinement 'SHELXL-2013 (Sheldrick, 2013)'
_computing_structure_solution 'SHELXS-97 (Sheldrick, 2008)'
_diffrn_ambient_temperature 296(2)
_diffrn_measured_fraction_theta_full 0.998
_diffrn_measured_fraction_theta_max 0.999
_diffrn_measurement_device_type 'Bruker APEX-II CCD'
_diffrn_measurement_method '\w scans'
_diffrn_radiation_probe x-ray
_diffrn_radiation_type MoK\a
_diffrn_radiation_wavelength 0.71073
_diffrn_reflns_av_R_equivalents 0.1522
_diffrn_reflns_av_unetI/netI 0.2260
_diffrn_reflns_Laue_measured_fraction_full 0.998
_diffrn_reflns_Laue_measured_fraction_max 0.999
_diffrn_reflns_limit_h_max 23
_diffrn_reflns_limit_h_min -22
_diffrn_reflns_limit_k_max 17
_diffrn_reflns_limit_k_min -13
_diffrn_reflns_limit_l_max 10
_diffrn_reflns_limit_l_min -10
_diffrn_reflns_number 11470
_diffrn_reflns_point_group_measured_fraction_full 0.998
_diffrn_reflns_point_group_measured_fraction_max 0.999
_diffrn_reflns_theta_full 25.242
_diffrn_reflns_theta_max 26.000
_diffrn_reflns_theta_min 1.824
_diffrn_source 'sealed tube'
_diffrn_source_type 'Smart APEX II'
_exptl_absorpt_coefficient_mu 0.210
_exptl_absorpt_correction_type multi-scan
_exptl_absorpt_process_details SADABS
_exptl_crystal_colour colorless
_exptl_crystal_density_diffrn 1.525
_exptl_crystal_description prizm
_exptl_crystal_F_000 1068
_exptl_crystal_size_max 0.200
_exptl_crystal_size_mid 0.200
_exptl_crystal_size_min 0.200
_exptl_transmission_factor_max 0.7459
_exptl_transmission_factor_min 0.4996
_refine_diff_density_max 0.337
_refine_diff_density_min -0.628
_refine_diff_density_rms 0.083
_refine_ls_extinction_method none
_refine_ls_goodness_of_fit_ref 0.899
_refine_ls_hydrogen_treatment mixed
_refine_ls_matrix_type full
_refine_ls_number_parameters 325
_refine_ls_number_reflns 4448
_refine_ls_number_restraints 1
_refine_ls_restrained_S_all 0.899
_refine_ls_R_factor_all 0.2229
_refine_ls_R_factor_gt 0.0773
_refine_ls_shift/su_max 0.000
_refine_ls_shift/su_mean 0.000
_refine_ls_structure_factor_coef Fsqd
_refine_ls_weighting_details
;
 w=1/[\s^2^(Fo^2^)+(0.1000P)^2^+0.1401P]
 where P=(Fo^2^+2Fc^2^)/3
;
_refine_ls_weighting_scheme calc
_refine_ls_wR_factor_gt 0.1632
_refine_ls_wR_factor_ref 0.2372
_reflns_Friedel_coverage 0.000
_reflns_number_gt 1673
_reflns_number_total 4448
_reflns_threshold_expression 'I > 2\s(I)'
_cod_data_source_file c6ra17983e2.cif
_cod_data_source_block k66_f2
_cod_database_code 7226369
_shelx_space_group_comment
;
The symmetry employed for this shelxl refinement is uniquely defined
by the following loop, which should always be used as a source of
symmetry information in preference to the above space-group names.
They are only intended as comments.
;
_shelx_estimated_absorpt_t_min 0.959
_shelx_estimated_absorpt_t_max 0.959
_shelxl_version_number 2013-2

loop_
_space_group_symop_operation_xyz
'x, y, z'
'-x, y+1/2, -z+1/2'
'-x, -y, -z'
'x, -y-1/2, z-1/2'

loop_
_atom_site_label
_atom_site_type_symbol
_atom_site_fract_x
_atom_site_fract_y
_atom_site_fract_z
_atom_site_U_iso_or_equiv
_atom_site_adp_type
_atom_site_occupancy
_atom_site_site_symmetry_order
_atom_site_calc_flag
_atom_site_refinement_flags_posn
_atom_site_refinement_flags_adp
P1 P 0.14023(9) 0.82166(11) -0.00972(18) 0.0321(5) Uani 1 1 d . .
O2 O 0.1881(2) 0.8922(3) 0.1001(4) 0.0308(10) Uani 1 1 d . .
O4 O 0.1811(2) 0.7832(3) -0.1348(4) 0.0399(11) Uani 1 1 d . .
F1 F 0.2995(2) 0.7655(2) 0.1661(4) 0.0527(11) Uani 1 1 d . .
O6 O 0.2411(2) 1.0419(3) 0.2794(5) 0.0424(12) Uani 1 1 d . .
H6 H 0.1938 1.0340 0.3012 0.051 Uiso 1 1 d R U
O1 O 0.1130(3) 0.7484(3) 0.1027(5) 0.0467(13) Uani 1 1 d D .
F5 F 0.3624(2) 1.0355(3) 0.4888(5) 0.0713(13) Uani 1 1 d . .
F3 F 0.4001(2) 0.8350(3) 0.1435(5) 0.0658(12) Uani 1 1 d . .
F6 F 0.4434(2) 0.9647(3) 0.3677(5) 0.0713(13) Uani 1 1 d . .
O5 O 1.0651(3) -0.0286(4) 0.6669(5) 0.0489(13) Uani 1 1 d . .
O7 O 0.2679(3) 0.8801(3) 0.4086(5) 0.0448(12) Uani 1 1 d . .
O3 O 0.0704(2) 0.8741(3) -0.0723(5) 0.0414(12) Uani 1 1 d . .
F2 F 0.3831(2) 0.7577(3) 0.3475(5) 0.0741(13) Uani 1 1 d . .
C5 C 0.3222(3) 0.9086(4) 0.3146(7) 0.0341(16) Uani 1 1 d . .
C13 C 0.2173(3) 1.0274(4) -0.0647(7) 0.0362(16) Uani 1 1 d . .
F4 F 0.3964(2) 0.8931(3) 0.5534(4) 0.0753(14) Uani 1 1 d . .
C3 C 0.2458(3) 0.9484(4) 0.0467(6) 0.0322(15) Uani 1 1 d . .
H31 H 0.2772 0.9060 -0.0064 0.039 Uiso 1 1 calc R U
C4 C 0.2896(3) 0.9911(4) 0.1942(7) 0.0368(16) Uani 1 1 d . .
C25 C 0.3518(4) 0.8187(5) 0.2416(8) 0.0458(18) Uani 1 1 d . .
C19 C 0.3444(4) 1.0618(4) 0.1405(8) 0.0393(17) Uani 1 1 d . .
C20 C 0.3912(4) 1.0380(5) 0.0319(8) 0.0482(19) Uani 1 1 d . .
H20 H 0.3915 0.9754 -0.0051 0.058 Uiso 1 1 calc R U
C6 C 0.9943(3) -0.0101(4) 0.5864(7) 0.0372(16) Uani 1 1 d . .
C16 C 0.1690(6) 1.1767(6) -0.2570(12) 0.092(4) Uani 1 1 d . .
H16 H 0.1539 1.2277 -0.3208 0.110 Uiso 1 1 calc R U
C17 C 0.2217(5) 1.1159(7) -0.3003(10) 0.082(3) Uani 1 1 d . .
H17 H 0.2415 1.1254 -0.3931 0.099 Uiso 1 1 calc R U
C18 C 0.2451(4) 1.0399(5) -0.2034(8) 0.062(2) Uani 1 1 d . .
H18 H 0.2797 0.9977 -0.2332 0.075 Uiso 1 1 calc R U
C8 C 0.9599(4) 0.0756(5) 0.6631(8) 0.068(2) Uani 1 1 d . .
H82 H 0.9547 0.0606 0.7691 0.103 Uiso 1 1 calc R U
H83 H 0.9135 0.0885 0.6101 0.103 Uiso 1 1 calc R U
H81 H 0.9899 0.1310 0.6581 0.103 Uiso 1 1 calc R U
C24 C 0.3447(4) 1.1566(5) 0.1916(8) 0.055(2) Uani 1 1 d . .
H24 H 0.3135 1.1752 0.2631 0.066 Uiso 1 1 calc R U
C22 C 0.4371(5) 1.1982(7) 0.0292(11) 0.078(3) Uani 1 1 d . .
H22 H 0.4677 1.2434 -0.0079 0.093 Uiso 1 1 calc R U
C14 C 0.1630(4) 1.0859(5) -0.0254(8) 0.055(2) Uani 1 1 d . .
H14 H 0.1421 1.0747 0.0656 0.066 Uiso 1 1 calc R U
C7 C 0.9519(4) -0.1021(5) 0.6065(8) 0.062(2) Uani 1 1 d . .
H71 H 0.9773 -0.1556 0.5683 0.094 Uiso 1 1 calc R U
H72 H 0.9055 -0.0970 0.5499 0.094 Uiso 1 1 calc R U
H73 H 0.9464 -0.1116 0.7139 0.094 Uiso 1 1 calc R U
C15 C 0.1386(6) 1.1632(6) -0.1216(11) 0.088(3) Uani 1 1 d . .
H15 H 0.1027 1.2039 -0.0936 0.105 Uiso 1 1 calc R U
C26 C 0.3821(5) 0.9508(6) 0.4311(9) 0.059(2) Uani 1 1 d . .
C23 C 0.3913(5) 1.2237(6) 0.1363(10) 0.068(2) Uani 1 1 d . .
H23 H 0.3913 1.2864 0.1725 0.082 Uiso 1 1 calc R U
C21 C 0.4373(4) 1.1043(6) -0.0228(9) 0.066(2) Uani 1 1 d . .
H21 H 0.4684 1.0860 -0.0946 0.079 Uiso 1 1 calc R U
H5 H 1.083(6) 0.024(7) 0.681(13) 0.14(5) Uiso 1 1 d . .
H3 H 0.077(3) 0.908(5) -0.168(8) 0.06(2) Uiso 1 1 d . .
H1 H 0.145(5) 0.728(9) 0.172(11) 0.22(6) Uiso 1 1 d D .
H7 H 0.247(5) 0.816(7) 0.382(12) 0.16(4) Uiso 1 1 d . .

loop_
_atom_site_aniso_label
_atom_site_aniso_U_11
_atom_site_aniso_U_22
_atom_site_aniso_U_33
_atom_site_aniso_U_23
_atom_site_aniso_U_13
_atom_site_aniso_U_12
P1 0.0452(10) 0.0264(9) 0.0243(9) 0.0006(8) 0.0009(8) -0.0050(9)
O2 0.046(3) 0.026(2) 0.021(2) -0.0061(18) 0.0076(19) -0.010(2)
O4 0.052(3) 0.039(3) 0.029(2) -0.009(2) 0.006(2) 0.005(2)
F1 0.064(3) 0.031(2) 0.062(3) -0.0106(19) 0.001(2) 0.0004(19)
O6 0.047(3) 0.043(3) 0.038(3) -0.014(2) 0.011(2) 0.007(2)
O1 0.071(3) 0.034(3) 0.034(3) 0.012(2) 0.001(3) -0.028(2)
F5 0.098(3) 0.056(3) 0.055(3) -0.017(2) -0.019(2) -0.011(3)
F3 0.071(3) 0.053(3) 0.078(3) 0.002(2) 0.032(3) 0.001(2)
F6 0.057(3) 0.091(4) 0.063(3) 0.009(2) -0.011(2) -0.024(2)
O5 0.057(3) 0.049(3) 0.038(3) 0.008(3) -0.009(2) -0.004(3)
O7 0.068(3) 0.039(3) 0.028(3) 0.000(2) 0.012(2) -0.013(3)
O3 0.037(3) 0.052(3) 0.034(3) 0.008(2) 0.000(2) 0.006(2)
F2 0.106(3) 0.055(3) 0.057(3) 0.014(2) -0.015(2) 0.023(3)
C5 0.044(4) 0.031(4) 0.029(3) 0.000(3) 0.006(3) 0.001(3)
C13 0.048(4) 0.026(4) 0.034(4) 0.007(3) 0.001(3) 0.002(3)
F4 0.099(3) 0.070(3) 0.050(3) 0.017(2) -0.028(2) -0.020(3)
C3 0.053(4) 0.022(3) 0.023(3) -0.001(3) 0.013(3) -0.002(3)
C4 0.052(4) 0.027(4) 0.030(3) 0.001(3) -0.001(3) 0.000(3)
C25 0.041(4) 0.055(5) 0.040(4) 0.012(4) -0.001(4) -0.003(4)
C19 0.051(4) 0.027(4) 0.040(4) 0.005(3) 0.005(4) -0.010(3)
C20 0.060(5) 0.040(5) 0.046(4) 0.011(4) 0.009(4) -0.012(4)
C6 0.044(4) 0.035(4) 0.033(4) 0.003(3) 0.003(3) 0.003(3)
C16 0.141(10) 0.033(5) 0.089(8) 0.018(5) -0.052(7) -0.022(6)
C17 0.096(7) 0.098(8) 0.048(5) 0.037(6) -0.014(5) -0.033(6)
C18 0.069(5) 0.076(6) 0.043(5) 0.023(4) 0.004(4) -0.011(4)
C8 0.096(6) 0.068(6) 0.044(5) -0.006(4) 0.016(4) 0.028(5)
C24 0.073(5) 0.040(5) 0.051(5) 0.001(4) 0.002(4) -0.009(4)
C22 0.071(6) 0.072(7) 0.089(7) 0.040(6) -0.002(5) -0.034(5)
C14 0.091(6) 0.036(4) 0.036(4) 0.001(3) -0.005(4) 0.007(4)
C7 0.067(5) 0.070(6) 0.050(5) 0.022(4) 0.004(4) -0.012(4)
C15 0.143(9) 0.044(6) 0.068(6) -0.012(5) -0.035(6) 0.024(5)
C26 0.076(6) 0.053(5) 0.043(5) 0.010(4) -0.016(4) -0.014(5)
C23 0.083(6) 0.047(5) 0.072(6) 0.006(5) -0.010(5) -0.031(5)
C21 0.063(5) 0.061(6) 0.074(6) 0.030(5) 0.014(5) -0.011(5)

loop_
_atom_type_symbol
_atom_type_description
_atom_type_scat_dispersion_real
_atom_type_scat_dispersion_imag
_atom_type_scat_source
C C 0.0033 0.0016 'International Tables Vol C Tables 4.2.6.8 and 6.1.1.4'
H H 0.0000 0.0000 'International Tables Vol C Tables 4.2.6.8 and 6.1.1.4'
O O 0.0106 0.0060 'International Tables Vol C Tables 4.2.6.8 and 6.1.1.4'
F F 0.0171 0.0103 'International Tables Vol C Tables 4.2.6.8 and 6.1.1.4'
P P 0.1023 0.0942 'International Tables Vol C Tables 4.2.6.8 and 6.1.1.4'

loop_
_geom_angle_atom_site_label_1
_geom_angle_atom_site_label_2
_geom_angle_atom_site_label_3
_geom_angle
_geom_angle_site_symmetry_3
O4 P1 O1 116.8(3) .
O4 P1 O3 112.8(2) .
O1 P1 O3 102.5(3) .
O4 P1 O2 111.3(2) .
O1 P1 O2 103.4(2) .
O3 P1 O2 109.1(2) .
C3 O2 P1 122.5(3) .
O7 C5 C25 108.5(5) .
O7 C5 C26 104.0(5) .
C25 C5 C26 108.3(6) .
O7 C5 C4 108.8(5) .
C25 C5 C4 115.9(5) .
C26 C5 C4 110.7(5) .
C18 C13 C14 119.8(6) .
C18 C13 C3 120.7(6) .
C14 C13 C3 119.5(6) .
O2 C3 C13 111.6(5) .
O2 C3 C4 106.8(4) .
C13 C3 C4 111.6(5) .
O6 C4 C19 108.7(5) .
O6 C4 C3 107.8(5) .
C19 C4 C3 107.9(5) .
O6 C4 C5 103.6(5) .
C19 C4 C5 115.5(5) .
C3 C4 C5 112.9(5) .
F3 C25 F2 105.7(6) .
F3 C25 F1 106.8(5) .
F2 C25 F1 103.6(6) .
F3 C25 C5 115.1(6) .
F2 C25 C5 112.5(5) .
F1 C25 C5 112.2(5) .
C20 C19 C24 117.4(6) .
C20 C19 C4 122.7(6) .
C24 C19 C4 119.7(6) .
C21 C20 C19 122.0(7) .
O5 C6 C7 104.7(5) .
O5 C6 C8 109.1(5) .
C7 C6 C8 111.0(5) .
O5 C6 C6 107.0(6) 3_756
C7 C6 C6 112.4(7) 3_756
C8 C6 C6 112.2(6) 3_756
C15 C16 C17 121.2(9) .
C16 C17 C18 119.4(8) .
C13 C18 C17 120.3(8) .
C19 C24 C23 120.6(7) .
C23 C22 C21 119.2(8) .
C13 C14 C15 120.7(7) .
C16 C15 C14 118.5(9) .
F6 C26 F4 107.5(7) .
F6 C26 F5 107.7(6) .
F4 C26 F5 105.7(6) .
F6 C26 C5 112.4(6) .
F4 C26 C5 111.5(6) .
F5 C26 C5 111.6(6) .
C22 C23 C24 120.8(8) .
C20 C21 C22 120.0(8) .

loop_
_geom_bond_atom_site_label_1
_geom_bond_atom_site_label_2
_geom_bond_distance
_geom_bond_site_symmetry_2
P1 O4 1.489(4) .
P1 O1 1.535(4) .
P1 O3 1.551(4) .
P1 O2 1.587(4) .
O2 C3 1.447(6) .
F1 C25 1.348(7) .
O6 C4 1.416(7) .
F5 C26 1.348(8) .
F3 C25 1.322(7) .
F6 C26 1.334(8) .
O5 C6 1.461(7) .
O7 C5 1.422(7) .
F2 C25 1.347(7) .
C5 C25 1.532(9) .
C5 C26 1.555(9) .
C5 C4 1.635(8) .
C13 C18 1.372(9) .
C13 C14 1.372(8) .
C13 C3 1.529(8) .
F4 C26 1.341(7) .
C3 C4 1.573(8) .
C4 C19 1.527(8) .
C19 C20 1.389(8) .
C19 C24 1.394(8) .
C20 C21 1.380(8) .
C6 C7 1.528(8) .
C6 C8 1.540(9) .
C6 C6 1.565(12) 3_756
C16 C15 1.370(12) .
C16 C17 1.380(12) .
C17 C18 1.398(10) .
C24 C23 1.396(9) .
C22 C23 1.373(11) .
C22 C21 1.385(10) .
C14 C15 1.413(10) .
